data_1519236
loop_
_publ_author_name
'Khan, T.'
'Hursthouse, Michael B.'
'Coles, Simon J.'
'Skabara, P. J.'

_publ_section_title
;
 2,4-bis(2-Methoxyphenyl)-3-oxa-6,8-dioxabicyclo(3.3.0)oct-1(5)en-7-thione
;
_journal_name_full 'Crystal Structure Report Archive'
_journal_page_first 102
_journal_year 2000
_chemical_formula_sum 'C19 H16 O3 S3'
_chemical_formula_weight 388.50
_space_group_IT_number 2
_symmetry_cell_setting triclinic
_symmetry_space_group_name_Hall '-P 1'
_symmetry_space_group_name_H-M 'P -1'
_atom_sites_solution_hydrogens geom
_atom_sites_solution_primary direct
_atom_sites_solution_secondary difmap
_cell_angle_alpha 91.00(3)
_cell_angle_beta 103.07(3)
_cell_angle_gamma 90.72(3)
_cell_formula_units_Z 4
_cell_length_a 10.349(2)
_cell_length_b 12.081(2)
_cell_length_c 15.099(3)
_cell_measurement_reflns_used 19216
_cell_measurement_temperature 150(2)
_cell_measurement_theta_max 27.48
_cell_measurement_theta_min 2.91
_cell_volume 1838.3(6)
_computing_cell_refinement 'DENZO (Otwinowski & Minor) & COLLECT (Hooft, 1998)'
_computing_data_collection 'COLLECT (Hooft, 1998)'
_computing_data_reduction 'DENZO (Otwinowski & Minor) & COLLECT (Hooft, 1998)'
_computing_molecular_graphics 'CAMERON (Watkin, Pearce 1995)'
_computing_structure_refinement 'SHELXL-97 (Sheldrick, 1997)'
_computing_structure_solution 'SHELXS-97 (Sheldrick, 1990)'
_diffrn_ambient_temperature 150(2)
_diffrn_detector_area_resol_mean 9.091
_diffrn_measured_fraction_theta_full 0.977
_diffrn_measured_fraction_theta_max 0.977
_diffrn_measurement_device_type 'Nonius KappaCCD Area Detector'
_diffrn_measurement_method 'Phi and Omega scans to fill Ewald Sphere'
_diffrn_radiation_monochromator graphite
_diffrn_radiation_source 'Nonius FR591 rotating anode'
_diffrn_radiation_type MoK\a
_diffrn_radiation_wavelength 0.71073
_diffrn_reflns_av_R_equivalents 0.0490
_diffrn_reflns_av_sigmaI/netI 0.0542
_diffrn_reflns_limit_h_max 13
_diffrn_reflns_limit_h_min -13
_diffrn_reflns_limit_k_max 15
_diffrn_reflns_limit_k_min -15
_diffrn_reflns_limit_l_max 19
_diffrn_reflns_limit_l_min -19
_diffrn_reflns_number 27358
_diffrn_reflns_theta_full 27.49
_diffrn_reflns_theta_max 27.49
_diffrn_reflns_theta_min 3.04
_exptl_absorpt_coefficient_mu 0.418
_exptl_absorpt_correction_T_max 0.9594
_exptl_absorpt_correction_T_min 0.9210
_exptl_absorpt_process_details 'SORTAV (Blessing, 1997)'
_exptl_crystal_colour yellow
_exptl_crystal_density_diffrn 1.404
_exptl_crystal_density_method 'not measured'
_exptl_crystal_description block
_exptl_crystal_F_000 808
_exptl_crystal_size_max 0.20
_exptl_crystal_size_mid 0.10
_exptl_crystal_size_min 0.10
_refine_diff_density_max 0.324
_refine_diff_density_min -0.350
_refine_diff_density_rms 0.054
_refine_ls_extinction_coef 0.0032(9)
_refine_ls_extinction_expression Fc^*^=kFc[1+0.001xFc^2^\l^3^/sin(2\q)]^-1/4^
_refine_ls_extinction_method SHELXL
_refine_ls_goodness_of_fit_ref 1.021
_refine_ls_hydrogen_treatment constr
_refine_ls_matrix_type full
_refine_ls_number_parameters 456
_refine_ls_number_reflns 8248
_refine_ls_number_restraints 0
_refine_ls_restrained_S_all 1.021
_refine_ls_R_factor_all 0.0651
_refine_ls_R_factor_gt 0.0412
_refine_ls_shift/su_max 0.002
_refine_ls_shift/su_mean 0.000
_refine_ls_structure_factor_coef Fsqd
_refine_ls_weighting_details 'calc w=1/[\s^2^(Fo^2^)+(0.0460P)^2^+0.5015P] where P=(Fo^2^+2Fc^2^)/3'
_refine_ls_weighting_scheme calc
_refine_ls_wR_factor_gt 0.0948
_refine_ls_wR_factor_ref 0.1038
_reflns_number_gt 6108
_reflns_number_total 8248
_reflns_threshold_expression >2sigma(I)
_cod_data_source_file eCrystal-102.cif
_cod_data_source_block 00src426
_cod_depositor_comments
;
Citation :
Khan, T. and Hursthouse, Michael B. and Coles, Simon J. and 
Skabara, P. J. (2000) 
University of Southampton, Crystal Structure Report Archive. 
(doi:10.5258/ecrystals/102)

More at:
http://ecrystals.chem.soton.ac.uk/102/

The following automatic conversions were performed:

'_symmetry_cell_setting' value 'Triclinic' changed to 'triclinic'
according to the built-in table from CIF Core dictionary named
'cif_core.dic' version 2.4.1 from 2010-06-29.

Automatic conversion script
Id: cif_fix_values 3105 2015-03-04 15:46:00Z robertas 
;
_cod_original_sg_symbol_H-M P-1
_cod_database_code 1519236

loop_
_symmetry_equiv_pos_as_xyz
'x, y, z'
'-x, -y, -z'

loop_
_atom_site_label
_atom_site_type_symbol
_atom_site_fract_x
_atom_site_fract_y
_atom_site_fract_z
_atom_site_U_iso_or_equiv
_atom_site_adp_type
_atom_site_occupancy
_atom_site_symmetry_multiplicity
_atom_site_calc_flag
_atom_site_refinement_flags
_atom_site_disorder_assembly
_atom_site_disorder_group
C1 C 0.8309(2) 0.35761(17) 0.40131(13) 0.0332(5) Uani 1 1 d . . .
C2 C 0.88063(19) 0.53889(16) 0.32902(13) 0.0294(4) Uani 1 1 d . . .
C3 C 0.99856(19) 0.49802(16) 0.36563(13) 0.0287(4) Uani 1 1 d . . .
C4 C 0.89482(19) 0.64585(16) 0.28217(14) 0.0298(4) Uani 1 1 d . . .
H4 H 0.8523 0.6370 0.2160 0.036 Uiso 1 1 calc R . .
C5 C 1.10862(19) 0.57114(16) 0.34600(14) 0.0297(4) Uani 1 1 d . . .
H5 H 1.1650 0.6024 0.4039 0.036 Uiso 1 1 calc R . .
C6 C 0.83912(18) 0.74587(15) 0.32030(13) 0.0268(4) Uani 1 1 d . . .
C7 C 0.9181(2) 0.83117(17) 0.36601(14) 0.0337(5) Uani 1 1 d . . .
H7 H 1.0119 0.8260 0.3768 0.040 Uiso 1 1 calc R . .
C8 C 0.8628(2) 0.92429(18) 0.39648(15) 0.0396(5) Uani 1 1 d . . .
H8 H 0.9183 0.9828 0.4272 0.048 Uiso 1 1 calc R . .
C9 C 0.7272(2) 0.93157(18) 0.38197(14) 0.0366(5) Uani 1 1 d . . .
H9 H 0.6893 0.9956 0.4024 0.044 Uiso 1 1 calc R . .
C10 C 0.6453(2) 0.84625(17) 0.33782(14) 0.0326(5) Uani 1 1 d . . .
H10 H 0.5517 0.8507 0.3292 0.039 Uiso 1 1 calc R . .
C11 C 0.70175(18) 0.75472(15) 0.30653(13) 0.0272(4) Uani 1 1 d . . .
C12 C 0.4914(2) 0.6636(2) 0.25102(18) 0.0496(6) Uani 1 1 d . . .
H12A H 0.4705 0.6673 0.3111 0.074 Uiso 1 1 calc R . .
H12B H 0.4543 0.5948 0.2195 0.074 Uiso 1 1 calc R . .
H12C H 0.4528 0.7271 0.2155 0.074 Uiso 1 1 calc R . .
C13 C 1.19279(18) 0.51107(16) 0.29196(13) 0.0273(4) Uani 1 1 d . . .
C14 C 1.17715(19) 0.52215(17) 0.19970(13) 0.0312(4) Uani 1 1 d . . .
H14 H 1.1161 0.5742 0.1685 0.037 Uiso 1 1 calc R . .
C15 C 1.2493(2) 0.45830(19) 0.15175(15) 0.0404(5) Uani 1 1 d . . .
H15 H 1.2369 0.4658 0.0879 0.049 Uiso 1 1 calc R . .
C16 C 1.3386(2) 0.38414(19) 0.19701(17) 0.0457(6) Uani 1 1 d . . .
H16 H 1.3869 0.3395 0.1638 0.055 Uiso 1 1 calc R . .
C17 C 1.3597(2) 0.37319(18) 0.28992(17) 0.0431(6) Uani 1 1 d . . .
H17 H 1.4235 0.3230 0.3208 0.052 Uiso 1 1 calc R . .
C18 C 1.2865(2) 0.43636(17) 0.33748(14) 0.0345(5) Uani 1 1 d . . .
C19 C 1.3831(4) 0.3520(3) 0.4784(2) 0.0866(11) Uani 1 1 d . . .
H19A H 1.3564 0.2774 0.4540 0.130 Uiso 1 1 calc R . .
H19B H 1.3801 0.3560 0.5428 0.130 Uiso 1 1 calc R . .
H19C H 1.4736 0.3684 0.4723 0.130 Uiso 1 1 calc R . .
C20 C 0.6997(2) 0.84941(17) 0.08089(13) 0.0310(4) Uani 1 1 d . . .
C21 C 0.54653(19) 0.99325(15) 0.12857(12) 0.0260(4) Uani 1 1 d . . .
C22 C 0.66783(19) 1.03745(15) 0.15339(12) 0.0264(4) Uani 1 1 d . . .
C23 C 0.44660(19) 1.06932(15) 0.15610(13) 0.0275(4) Uani 1 1 d . . .
H23 H 0.3756 1.0871 0.1016 0.033 Uiso 1 1 calc R . .
C24 C 0.66452(19) 1.14924(16) 0.19845(13) 0.0280(4) Uani 1 1 d . . .
H24 H 0.7077 1.1446 0.2646 0.034 Uiso 1 1 calc R . .
C25 C 0.38491(18) 1.02218(15) 0.22915(13) 0.0259(4) Uani 1 1 d . . .
C26 C 0.41732(19) 1.06133(17) 0.31800(13) 0.0303(4) Uani 1 1 d . . .
H26 H 0.4780 1.1219 0.3341 0.036 Uiso 1 1 calc R . .
C27 C 0.3626(2) 1.0135(2) 0.38375(15) 0.0394(5) Uani 1 1 d . . .
H27 H 0.3851 1.0411 0.4447 0.047 Uiso 1 1 calc R . .
C28 C 0.2750(2) 0.9251(2) 0.36012(16) 0.0459(6) Uani 1 1 d . . .
H28 H 0.2391 0.8910 0.4057 0.055 Uiso 1 1 calc R . .
C29 C 0.2385(2) 0.88508(18) 0.27125(16) 0.0389(5) Uani 1 1 d . . .
H29 H 0.1768 0.8251 0.2554 0.047 Uiso 1 1 calc R . .
C30 C 0.29373(19) 0.93444(16) 0.20610(14) 0.0301(4) Uani 1 1 d . . .
C31 C 0.1714(3) 0.8173(2) 0.08481(19) 0.0602(7) Uani 1 1 d . . .
H31A H 0.2002 0.7498 0.1181 0.090 Uiso 1 1 calc R . .
H31B H 0.1632 0.8034 0.0196 0.090 Uiso 1 1 calc R . .
H31C H 0.0853 0.8393 0.0955 0.090 Uiso 1 1 calc R . .
C32 C 0.72661(19) 1.24314(16) 0.15792(13) 0.0279(4) Uani 1 1 d . . .
C33 C 0.6525(2) 1.32471(17) 0.10715(13) 0.0317(4) Uani 1 1 d . . .
H33 H 0.5584 1.3205 0.0943 0.038 Uiso 1 1 calc R . .
C34 C 0.7156(2) 1.41264(18) 0.07498(15) 0.0414(5) Uani 1 1 d . . .
H34 H 0.6649 1.4691 0.0411 0.050 Uiso 1 1 calc R . .
C35 C 0.8516(2) 1.41726(19) 0.09252(17) 0.0461(6) Uani 1 1 d . . .
H35 H 0.8945 1.4779 0.0712 0.055 Uiso 1 1 calc R . .
C36 C 0.9275(2) 1.33542(19) 0.14064(16) 0.0431(6) Uani 1 1 d . . .
H36 H 1.0215 1.3383 0.1508 0.052 Uiso 1 1 calc R . .
C37 C 0.8639(2) 1.24893(17) 0.17382(14) 0.0338(5) Uani 1 1 d . . .
C38 C 1.0694(2) 1.1604(2) 0.2373(2) 0.0642(8) Uani 1 1 d . . .
H38A H 1.0938 1.1539 0.1785 0.096 Uiso 1 1 calc R . .
H38B H 1.1025 1.0965 0.2743 0.096 Uiso 1 1 calc R . .
H38C H 1.1085 1.2286 0.2689 0.096 Uiso 1 1 calc R . .
O1 O 1.03638(13) 0.65740(11) 0.29338(10) 0.0381(4) Uani 1 1 d . . .
O2 O 0.63181(13) 0.66599(11) 0.26119(11) 0.0390(4) Uani 1 1 d . . .
O3 O 1.29416(16) 0.43115(14) 0.42897(10) 0.0485(4) Uani 1 1 d . . .
O4 O 0.52486(13) 1.16657(11) 0.18826(10) 0.0334(3) Uani 1 1 d . . .
O5 O 0.26685(14) 0.90395(12) 0.11560(10) 0.0407(4) Uani 1 1 d . . .
O6 O 0.92823(14) 1.16367(13) 0.22326(11) 0.0449(4) Uani 1 1 d . . .
S1 S 0.75545(6) 0.25211(5) 0.43791(4) 0.04380(16) Uani 1 1 d . . .
S2 S 0.74277(5) 0.46404(4) 0.34087(4) 0.03249(13) Uani 1 1 d . . .
S3 S 1.00183(5) 0.37415(4) 0.42094(3) 0.03389(14) Uani 1 1 d . . .
S4 S 0.76109(6) 0.74054(5) 0.03854(4) 0.04542(16) Uani 1 1 d . . .
S5 S 0.79727(5) 0.96096(4) 0.13219(4) 0.03169(13) Uani 1 1 d . . .
S6 S 0.53174(5) 0.86398(4) 0.07689(3) 0.03085(13) Uani 1 1 d . . .

loop_
_atom_site_aniso_label
_atom_site_aniso_U_11
_atom_site_aniso_U_22
_atom_site_aniso_U_33
_atom_site_aniso_U_23
_atom_site_aniso_U_13
_atom_site_aniso_U_12
C1 0.0503(13) 0.0251(11) 0.0257(11) -0.0024(8) 0.0120(9) 0.0001(9)
C2 0.0344(11) 0.0250(10) 0.0308(11) 0.0002(8) 0.0117(8) 0.0017(8)
C3 0.0366(11) 0.0247(10) 0.0287(10) 0.0018(8) 0.0148(8) 0.0060(8)
C4 0.0263(11) 0.0288(11) 0.0354(11) 0.0039(9) 0.0087(8) 0.0011(8)
C5 0.0287(11) 0.0270(11) 0.0354(11) 0.0024(9) 0.0107(8) 0.0046(8)
C6 0.0274(10) 0.0243(10) 0.0287(10) 0.0061(8) 0.0056(8) 0.0031(8)
C7 0.0250(11) 0.0339(12) 0.0394(12) 0.0022(9) 0.0012(8) 0.0009(8)
C8 0.0424(13) 0.0315(12) 0.0401(13) -0.0051(10) -0.0003(9) -0.0001(9)
C9 0.0445(13) 0.0316(12) 0.0342(12) 0.0006(9) 0.0094(9) 0.0101(9)
C10 0.0262(11) 0.0333(11) 0.0402(12) 0.0109(9) 0.0105(8) 0.0077(8)
C11 0.0258(10) 0.0240(10) 0.0307(11) 0.0066(8) 0.0036(8) -0.0004(8)
C12 0.0277(13) 0.0421(14) 0.0721(17) 0.0179(12) -0.0038(11) -0.0072(10)
C13 0.0260(10) 0.0239(10) 0.0328(11) -0.0038(8) 0.0089(8) -0.0014(8)
C14 0.0285(11) 0.0314(11) 0.0338(11) 0.0011(9) 0.0075(8) -0.0076(8)
C15 0.0479(14) 0.0437(14) 0.0350(12) -0.0094(10) 0.0223(10) -0.0162(11)
C16 0.0529(15) 0.0338(13) 0.0626(16) -0.0071(11) 0.0395(12) -0.0024(11)
C17 0.0406(13) 0.0310(12) 0.0651(16) 0.0055(11) 0.0267(11) 0.0102(9)
C18 0.0374(12) 0.0323(12) 0.0369(12) 0.0024(9) 0.0140(9) 0.0068(9)
C19 0.104(3) 0.102(3) 0.0587(19) 0.0387(18) 0.0225(17) 0.064(2)
C20 0.0403(12) 0.0289(11) 0.0246(10) 0.0033(8) 0.0087(8) 0.0043(9)
C21 0.0309(11) 0.0240(10) 0.0244(10) 0.0035(8) 0.0085(8) 0.0000(8)
C22 0.0321(11) 0.0239(10) 0.0242(10) 0.0029(8) 0.0085(8) 0.0019(8)
C23 0.0274(10) 0.0254(10) 0.0308(11) 0.0028(8) 0.0087(8) -0.0003(8)
C24 0.0312(11) 0.0240(10) 0.0300(11) -0.0006(8) 0.0097(8) 0.0012(8)
C25 0.0251(10) 0.0241(10) 0.0300(10) 0.0065(8) 0.0088(8) 0.0067(7)
C26 0.0271(11) 0.0314(11) 0.0341(11) 0.0037(9) 0.0100(8) 0.0070(8)
C27 0.0360(12) 0.0533(15) 0.0315(12) 0.0084(10) 0.0120(9) 0.0083(10)
C28 0.0379(13) 0.0610(16) 0.0455(14) 0.0257(12) 0.0209(10) 0.0089(11)
C29 0.0296(12) 0.0358(12) 0.0537(15) 0.0136(11) 0.0135(10) -0.0018(9)
C30 0.0271(11) 0.0283(11) 0.0364(12) 0.0062(9) 0.0096(8) 0.0029(8)
C31 0.0495(16) 0.0607(18) 0.0649(18) -0.0133(14) 0.0040(12) -0.0249(13)
C32 0.0296(11) 0.0244(10) 0.0301(11) -0.0041(8) 0.0083(8) -0.0024(8)
C33 0.0309(11) 0.0313(11) 0.0341(11) 0.0009(9) 0.0098(8) -0.0031(8)
C34 0.0455(14) 0.0328(12) 0.0459(13) 0.0093(10) 0.0101(10) -0.0059(10)
C35 0.0437(14) 0.0363(13) 0.0594(16) 0.0038(11) 0.0147(11) -0.0172(10)
C36 0.0316(12) 0.0372(13) 0.0594(15) -0.0083(11) 0.0093(10) -0.0116(10)
C37 0.0310(11) 0.0257(11) 0.0424(12) -0.0088(9) 0.0044(9) -0.0040(8)
C38 0.0310(14) 0.0580(17) 0.095(2) -0.0105(16) -0.0039(13) 0.0099(12)
O1 0.0289(8) 0.0294(8) 0.0614(10) 0.0134(7) 0.0201(7) 0.0078(6)
O2 0.0262(8) 0.0262(8) 0.0598(10) 0.0029(7) -0.0001(6) -0.0023(6)
O3 0.0534(10) 0.0552(11) 0.0385(9) 0.0138(8) 0.0117(7) 0.0245(8)
O4 0.0336(8) 0.0216(7) 0.0503(9) 0.0014(6) 0.0206(6) -0.0003(6)
O5 0.0375(9) 0.0424(9) 0.0416(9) -0.0052(7) 0.0088(6) -0.0105(7)
O6 0.0289(8) 0.0362(9) 0.0634(11) -0.0022(8) -0.0030(7) 0.0040(6)
S1 0.0634(4) 0.0310(3) 0.0378(3) 0.0033(2) 0.0134(3) -0.0096(3)
S2 0.0350(3) 0.0257(3) 0.0378(3) 0.0017(2) 0.0105(2) -0.0022(2)
S3 0.0459(3) 0.0271(3) 0.0313(3) 0.0052(2) 0.0135(2) 0.0078(2)
S4 0.0609(4) 0.0338(3) 0.0422(3) -0.0065(3) 0.0129(3) 0.0125(3)
S5 0.0314(3) 0.0276(3) 0.0369(3) -0.0004(2) 0.0093(2) 0.0051(2)
S6 0.0394(3) 0.0264(3) 0.0267(3) -0.0014(2) 0.0078(2) -0.0029(2)

loop_
_atom_type_symbol
_atom_type_description
_atom_type_scat_dispersion_real
_atom_type_scat_dispersion_imag
_atom_type_scat_source
C C 0.0033 0.0016 'International Tables Vol C Tables 4.2.6.8 and 6.1.1.4'
H H 0.0000 0.0000 'International Tables Vol C Tables 4.2.6.8 and 6.1.1.4'
O O 0.0106 0.0060 'International Tables Vol C Tables 4.2.6.8 and 6.1.1.4'
S S 0.1246 0.1234 'International Tables Vol C Tables 4.2.6.8 and 6.1.1.4'

loop_
_geom_angle_atom_site_label_1
_geom_angle_atom_site_label_2
_geom_angle_atom_site_label_3
_geom_angle
_geom_angle_site_symmetry_1
_geom_angle_site_symmetry_3
S1 C1 S3 124.05(13) . .
S1 C1 S2 121.82(13) . .
S3 C1 S2 114.12(12) . .
C3 C2 C4 110.85(17) . .
C3 C2 S2 117.38(16) . .
C4 C2 S2 131.77(15) . .
C2 C3 C5 110.72(17) . .
C2 C3 S3 117.40(16) . .
C5 C3 S3 131.82(15) . .
O1 C4 C6 110.88(16) . .
O1 C4 C2 102.74(15) . .
C6 C4 C2 115.25(16) . .
O1 C5 C13 110.44(16) . .
O1 C5 C3 102.48(15) . .
C13 C5 C3 112.41(16) . .
C7 C6 C11 118.40(18) . .
C7 C6 C4 122.76(18) . .
C11 C6 C4 118.81(17) . .
C6 C7 C8 121.03(19) . .
C9 C8 C7 119.7(2) . .
C8 C9 C10 120.6(2) . .
C11 C10 C9 119.06(19) . .
O2 C11 C10 124.64(18) . .
O2 C11 C6 114.18(17) . .
C10 C11 C6 121.18(18) . .
C14 C13 C18 118.86(18) . .
C14 C13 C5 122.90(18) . .
C18 C13 C5 118.16(17) . .
C13 C14 C15 120.8(2) . .
C16 C15 C14 119.6(2) . .
C15 C16 C17 121.2(2) . .
C16 C17 C18 119.1(2) . .
O3 C18 C17 125.1(2) . .
O3 C18 C13 114.34(17) . .
C17 C18 C13 120.5(2) . .
S4 C20 S5 122.87(13) . .
S4 C20 S6 123.25(13) . .
S5 C20 S6 113.88(11) . .
C22 C21 C23 110.36(17) . .
C22 C21 S6 117.04(15) . .
C23 C21 S6 132.56(15) . .
C21 C22 C24 110.68(17) . .
C21 C22 S5 117.61(15) . .
C24 C22 S5 131.69(14) . .
O4 C23 C25 111.30(16) . .
O4 C23 C21 102.54(15) . .
C25 C23 C21 113.18(16) . .
O4 C24 C32 110.34(16) . .
O4 C24 C22 102.67(15) . .
C32 C24 C22 115.68(16) . .
C26 C25 C30 118.99(18) . .
C26 C25 C23 122.39(18) . .
C30 C25 C23 118.61(17) . .
C25 C26 C27 120.8(2) . .
C28 C27 C26 119.4(2) . .
C27 C28 C29 121.3(2) . .
C30 C29 C28 118.5(2) . .
O5 C30 C29 125.07(19) . .
O5 C30 C25 113.97(17) . .
C29 C30 C25 120.97(19) . .
C37 C32 C33 119.10(18) . .
C37 C32 C24 118.12(18) . .
C33 C32 C24 122.77(18) . .
C32 C33 C34 120.3(2) . .
C35 C34 C33 119.6(2) . .
C34 C35 C36 121.3(2) . .
C35 C36 C37 118.8(2) . .
O6 C37 C32 114.81(18) . .
O6 C37 C36 124.24(19) . .
C32 C37 C36 120.9(2) . .
C5 O1 C4 113.13(15) . .
C11 O2 C12 117.95(17) . .
C18 O3 C19 116.93(19) . .
C23 O4 C24 112.64(14) . .
C30 O5 C31 118.14(18) . .
C37 O6 C38 117.89(19) . .
C2 S2 C1 95.53(10) . .
C3 S3 C1 95.57(10) . .
C22 S5 C20 95.62(10) . .
C21 S6 C20 95.83(10) . .

loop_
_geom_bond_atom_site_label_1
_geom_bond_atom_site_label_2
_geom_bond_distance
_geom_bond_site_symmetry_2
C1 S1 1.654(2) .
C1 S3 1.735(2) .
C1 S2 1.735(2) .
C2 C3 1.326(3) .
C2 C4 1.505(3) .
C2 S2 1.724(2) .
C3 C5 1.517(3) .
C3 S3 1.723(2) .
C4 O1 1.441(2) .
C4 C6 1.506(3) .
C5 O1 1.434(2) .
C5 C13 1.506(3) .
C6 C7 1.380(3) .
C6 C11 1.395(3) .
C7 C8 1.386(3) .
C8 C9 1.374(3) .
C9 C10 1.387(3) .
C10 C11 1.382(3) .
C11 O2 1.368(2) .
C12 O2 1.427(3) .
C13 C14 1.375(3) .
C13 C18 1.404(3) .
C14 C15 1.384(3) .
C15 C16 1.372(3) .
C16 C17 1.379(3) .
C17 C18 1.383(3) .
C18 O3 1.368(3) .
C19 O3 1.434(3) .
C20 S4 1.649(2) .
C20 S5 1.735(2) .
C20 S6 1.737(2) .
C21 C22 1.328(3) .
C21 C23 1.514(3) .
C21 S6 1.723(2) .
C22 C24 1.506(3) .
C22 S5 1.722(2) .
C23 O4 1.432(2) .
C23 C25 1.510(3) .
C24 O4 1.437(2) .
C24 C32 1.503(3) .
C25 C26 1.381(3) .
C25 C30 1.396(3) .
C26 C27 1.381(3) .
C27 C28 1.380(3) .
C28 C29 1.386(3) .
C29 C30 1.385(3) .
C30 O5 1.374(2) .
C31 O5 1.427(3) .
C32 C37 1.387(3) .
C32 C33 1.388(3) .
C33 C34 1.391(3) .
C34 C35 1.372(3) .
C35 C36 1.381(3) .
C36 C37 1.388(3) .
C37 O6 1.371(3) .
C38 O6 1.429(3) .
